data_2241445
loop_
_publ_author_name
'Wu, Zhongyuan'
'Reetz, Manfred T.'
'Harms, Klaus'

_publ_section_title
;
 Crystal structure of
 7,8,9,10-tetrahydrobenzo[<i>b</i>]naphtho[2,1-<i>d</i>]furan
;
_journal_coeditor_code SU5264
_journal_issue 1
_journal_name_full 'Acta Crystallographica Section E'
_journal_page_first 106
_journal_page_last 108
_journal_paper_doi 10.1107/S2056989015024512
_journal_volume 72
_journal_year 2016
_chemical_formula_iupac 'C16 H14 O'
_chemical_formula_moiety 'C16 H14 O'
_chemical_formula_sum 'C16 H14 O'
_chemical_formula_weight 222.27
_chemical_name_systematic
;
7,8,9,10-Tetrahydrobenzo[<i>b</i>]naphtho[2,1-<i>d</i>]furan
;
_space_group_crystal_system orthorhombic
_space_group_IT_number 33
_space_group_name_Hall 'P 2c -2n'
_space_group_name_H-M_alt 'P n a 21'
_symmetry_space_group_name_Hall 'P 2c -2n'
_symmetry_space_group_name_H-M 'P n a 21'
_atom_sites_solution_hydrogens geom
_atom_sites_solution_primary direct
_atom_sites_solution_secondary difmap
_audit_creation_method SHELXL-2014/7
_cell_angle_alpha 90
_cell_angle_beta 90
_cell_angle_gamma 90
_cell_formula_units_Z 4
_cell_length_a 13.8369(9)
_cell_length_b 12.2202(8)
_cell_length_c 6.8468(4)
_cell_measurement_reflns_used 2867
_cell_measurement_temperature 100(2)
_cell_measurement_theta_max 25.2324
_cell_measurement_theta_min 2.2235
_cell_volume 1157.72(13)
_computing_cell_refinement
;
SAINT (Bruker, 2014)
;
_computing_data_collection
;
APEX2 (Bruker, 2014)
;
_computing_data_reduction
;
SAINT (Bruker, 2014)
;
_computing_molecular_graphics
;
DIAMOND (Brandenburg, 2006)
;
_computing_publication_material
;
publCIF (Westrip, 2010) and PLATON (Spek, 2009)
;
_computing_structure_refinement
;
SHELXL (Sheldrick, 2015b)
;
_computing_structure_solution
;
SHELXT (Sheldrick, 2015a)
;
_diffrn_ambient_temperature 100(2)
_diffrn_detector_area_resol_mean 7.9
_diffrn_measured_fraction_theta_full 1.000
_diffrn_measured_fraction_theta_max 0.998
_diffrn_measurement_device_type 'Bruker D8 QUEST area-detector'
_diffrn_measurement_method '\w and \f scans'
_diffrn_radiation_type MoK\a
_diffrn_radiation_wavelength 0.71073
_diffrn_reflns_av_R_equivalents 0.0381
_diffrn_reflns_limit_h_max 16
_diffrn_reflns_limit_h_min -16
_diffrn_reflns_limit_k_max 14
_diffrn_reflns_limit_k_min -14
_diffrn_reflns_limit_l_max 8
_diffrn_reflns_limit_l_min -8
_diffrn_reflns_number 5983
_diffrn_reflns_theta_full 25.242
_diffrn_reflns_theta_max 25.271
_diffrn_reflns_theta_min 2.223
_exptl_absorpt_coefficient_mu 0.078
_exptl_absorpt_correction_T_max 1.00
_exptl_absorpt_correction_T_min 0.94
_exptl_absorpt_correction_type multi-scan
_exptl_absorpt_process_details
;
(SADABS; Bruker, 2014)
;
_exptl_crystal_colour colourless
_exptl_crystal_density_diffrn 1.275
_exptl_crystal_density_method 'not measured'
_exptl_crystal_description prism
_exptl_crystal_F_000 472
_exptl_crystal_size_max 0.16
_exptl_crystal_size_mid 0.05
_exptl_crystal_size_min 0.04
_refine_diff_density_max 0.158
_refine_diff_density_min -0.238
_refine_ls_extinction_method none
_refine_ls_goodness_of_fit_ref 1.089
_refine_ls_hydrogen_treatment constr
_refine_ls_matrix_type full
_refine_ls_number_parameters 154
_refine_ls_number_reflns 2024
_refine_ls_number_restraints 1
_refine_ls_restrained_S_all 1.089
_refine_ls_R_factor_all 0.0467
_refine_ls_R_factor_gt 0.0375
_refine_ls_shift/su_max 0.000
_refine_ls_shift/su_mean 0.000
_refine_ls_structure_factor_coef Fsqd
_refine_ls_weighting_details 'w=1/[\s^2^(Fo^2^)+(0.0435P)^2^+0.0066P] where P=(Fo^2^+2Fc^2^)/3'
_refine_ls_weighting_scheme calc
_refine_ls_wR_factor_gt 0.0778
_refine_ls_wR_factor_ref 0.0809
_reflns_number_gt 1808
_reflns_number_total 2024
_reflns_threshold_expression 'I > 2\s(I)'
_cod_data_source_file su5264sup1.cif
_cod_data_source_block I
_cod_depositor_comments
;Adding full bibliography for 2241445.cif.

 Adding full bibliography for 2241445.cif.
;
_cod_database_code 2241445
_cod_database_fobs_code 2241445
_shelx_space_group_comment
;
The symmetry employed for this shelxl refinement is uniquely defined
by the following loop, which should always be used as a source of
symmetry information in preference to the above space-group names.
They are only intended as comments.
;
_shelx_estimated_absorpt_t_min 0.988
_shelx_estimated_absorpt_t_max 0.997

loop_
_space_group_symop_operation_xyz
'x, y, z'
'-x, -y, z+1/2'
'-x+1/2, y+1/2, z+1/2'
'x+1/2, -y+1/2, z'

loop_
_atom_site_type_symbol
_atom_site_label
_atom_site_fract_x
_atom_site_fract_y
_atom_site_fract_z
_atom_site_U_iso_or_equiv
_atom_site_adp_type
_atom_site_calc_flag
_atom_site_occupancy
C C1 0.03747(16) 0.7566(2) 0.3738(4) 0.0159(5) Uani d 1
O O1 0.09729(11) 0.83253(13) 0.4640(2) 0.0165(4) Uani d 1
C C2 0.00207(19) 0.6599(2) 0.4844(4) 0.0207(6) Uani d 1
H H2A -0.0492 0.6822 0.5770 0.025 Uiso calc 1
H H2B 0.0557 0.6267 0.5596 0.025 Uiso calc 1
C C3 -0.03802(19) 0.5773(2) 0.3369(4) 0.0237(6) Uani d 1
H H3A -0.0767 0.5215 0.4070 0.028 Uiso calc 1
H H3B 0.0164 0.5395 0.2716 0.028 Uiso calc 1
C C4 -0.10145(19) 0.6329(2) 0.1823(4) 0.0232(6) Uani d 1
H H4A -0.1300 0.5763 0.0964 0.028 Uiso calc 1
H H4B -0.1551 0.6719 0.2480 0.028 Uiso calc 1
C C5 -0.04412(18) 0.7140(2) 0.0581(4) 0.0179(6) Uani d 1
H H5A -0.0036 0.6738 -0.0369 0.021 Uiso calc 1
H H5B -0.0891 0.7616 -0.0156 0.021 Uiso calc 1
C C6 0.01857(16) 0.78260(19) 0.1870(4) 0.0138(5) Uani d 1
C C7 0.06900(16) 0.8841(2) 0.1498(3) 0.0137(5) Uani d 1
C C8 0.07806(17) 0.9549(2) -0.0120(4) 0.0165(6) Uani d 1
H H8 0.0475 0.9381 -0.1326 0.020 Uiso calc 1
C C9 0.13190(18) 1.0484(2) 0.0084(4) 0.0187(6) Uani d 1
H H9 0.1371 1.0973 -0.0991 0.022 Uiso calc 1
C C10 0.18051(17) 1.07448(19) 0.1866(4) 0.0171(6) Uani d 1
C C11 0.23745(18) 1.1700(2) 0.2054(4) 0.0215(6) Uani d 1
H H11 0.2441 1.2179 0.0969 0.026 Uiso calc 1
C C12 0.28309(18) 1.1947(2) 0.3768(4) 0.0243(7) Uani d 1
H H12 0.3209 1.2593 0.3862 0.029 Uiso calc 1
C C13 0.27444(18) 1.1254(2) 0.5383(4) 0.0234(6) Uani d 1
H H13 0.3060 1.1438 0.6571 0.028 Uiso calc 1
C C14 0.22067(17) 1.0308(2) 0.5271(4) 0.0191(6) Uani d 1
H H14 0.2157 0.9837 0.6371 0.023 Uiso calc 1
C C15 0.17295(17) 1.0040(2) 0.3507(4) 0.0151(5) Uani d 1
C C16 0.11541(17) 0.9100(2) 0.3225(3) 0.0141(5) Uani d 1

loop_
_atom_site_aniso_label
_atom_site_aniso_U_11
_atom_site_aniso_U_22
_atom_site_aniso_U_33
_atom_site_aniso_U_12
_atom_site_aniso_U_13
_atom_site_aniso_U_23
C1 0.0135(11) 0.0131(13) 0.0211(13) -0.0013(10) 0.0009(11) -0.0021(11)
O1 0.0202(8) 0.0147(9) 0.0144(8) -0.0019(8) -0.0021(7) 0.0019(7)
C2 0.0232(13) 0.0180(14) 0.0210(14) -0.0019(11) 0.0019(12) 0.0042(12)
C3 0.0263(14) 0.0171(14) 0.0277(14) -0.0048(12) 0.0018(13) 0.0035(12)
C4 0.0197(13) 0.0213(15) 0.0286(15) -0.0056(12) -0.0006(12) -0.0007(13)
C5 0.0164(12) 0.0169(14) 0.0203(13) -0.0010(11) -0.0023(11) -0.0023(12)
C6 0.0126(11) 0.0128(13) 0.0159(12) 0.0037(10) 0.0024(10) -0.0007(11)
C7 0.0119(12) 0.0132(13) 0.0158(12) 0.0041(10) 0.0022(11) -0.0027(11)
C8 0.0185(12) 0.0172(14) 0.0140(12) 0.0036(11) -0.0010(11) -0.0012(11)
C9 0.0200(12) 0.0174(13) 0.0186(13) 0.0036(11) 0.0040(11) 0.0030(12)
C10 0.0127(11) 0.0153(13) 0.0233(14) 0.0024(10) 0.0046(11) -0.0019(12)
C11 0.0168(13) 0.0174(15) 0.0303(15) 0.0005(11) 0.0056(13) 0.0015(13)
C12 0.0140(12) 0.0199(15) 0.0391(17) -0.0041(11) 0.0037(13) -0.0069(14)
C13 0.0167(12) 0.0257(16) 0.0278(15) -0.0006(12) -0.0023(12) -0.0106(14)
C14 0.0149(12) 0.0209(14) 0.0216(13) 0.0012(11) 0.0002(11) -0.0020(13)
C15 0.0115(11) 0.0159(13) 0.0180(12) 0.0020(10) 0.0021(10) -0.0026(11)
C16 0.0155(12) 0.0117(13) 0.0152(13) 0.0035(10) 0.0039(11) 0.0003(11)

loop_
_atom_type_symbol
_atom_type_description
_atom_type_scat_dispersion_real
_atom_type_scat_dispersion_imag
_atom_type_scat_source
C C 0.0033 0.0016 'International Tables Vol C Tables 4.2.6.8 and 6.1.1.4'
H H 0.0000 0.0000 'International Tables Vol C Tables 4.2.6.8 and 6.1.1.4'
O O 0.0106 0.0060 'International Tables Vol C Tables 4.2.6.8 and 6.1.1.4'

loop_
_geom_angle_atom_site_label_1
_geom_angle_atom_site_label_2
_geom_angle_atom_site_label_3
_geom_angle
C6 C1 O1 112.4(2)
C6 C1 C2 127.5(2)
O1 C1 C2 120.1(2)
C16 O1 C1 104.80(18)
C1 C2 C3 107.9(2)
C1 C2 H2A 110.1
C3 C2 H2A 110.1
C1 C2 H2B 110.1
C3 C2 H2B 110.1
H2A C2 H2B 108.4
C2 C3 C4 111.7(2)
C2 C3 H3A 109.3
C4 C3 H3A 109.3
C2 C3 H3B 109.3
C4 C3 H3B 109.3
H3A C3 H3B 107.9
C5 C4 C3 112.0(2)
C5 C4 H4A 109.2
C3 C4 H4A 109.2
C5 C4 H4B 109.2
C3 C4 H4B 109.2
H4A C4 H4B 107.9
C6 C5 C4 109.7(2)
C6 C5 H5A 109.7
C4 C5 H5A 109.7
C6 C5 H5B 109.7
C4 C5 H5B 109.7
H5A C5 H5B 108.2
C1 C6 C7 106.1(2)
C1 C6 C5 122.8(2)
C7 C6 C5 131.1(2)
C16 C7 C8 119.4(2)
C16 C7 C6 105.6(2)
C8 C7 C6 135.0(2)
C9 C8 C7 118.6(2)
C9 C8 H8 120.7
C7 C8 H8 120.7
C8 C9 C10 121.9(2)
C8 C9 H9 119.1
C10 C9 H9 119.1
C11 C10 C15 118.0(2)
C11 C10 C9 121.6(2)
C15 C10 C9 120.4(2)
C12 C11 C10 121.2(3)
C12 C11 H11 119.4
C10 C11 H11 119.4
C11 C12 C13 120.4(2)
C11 C12 H12 119.8
C13 C12 H12 119.8
C14 C13 C12 120.7(3)
C14 C13 H13 119.6
C12 C13 H13 119.6
C13 C14 C15 119.6(2)
C13 C14 H14 120.2
C15 C14 H14 120.2
C16 C15 C14 124.6(2)
C16 C15 C10 115.3(2)
C14 C15 C10 120.1(2)
O1 C16 C7 111.1(2)
O1 C16 C15 124.5(2)
C7 C16 C15 124.4(2)

loop_
_geom_bond_atom_site_label_1
_geom_bond_atom_site_label_2
_geom_bond_distance
C1 C6 1.343(3)
C1 O1 1.388(3)
C1 C2 1.486(3)
O1 C16 1.377(3)
C2 C3 1.532(4)
C2 H2A 0.9900
C2 H2B 0.9900
C3 C4 1.534(4)
C3 H3A 0.9900
C3 H3B 0.9900
C4 C5 1.528(4)
C4 H4A 0.9900
C4 H4B 0.9900
C5 C6 1.494(3)
C5 H5A 0.9900
C5 H5B 0.9900
C6 C7 1.446(3)
C7 C16 1.383(3)
C7 C8 1.411(3)
C8 C9 1.371(3)
C8 H8 0.9500
C9 C10 1.429(4)
C9 H9 0.9500
C10 C11 1.414(4)
C10 C15 1.419(3)
C11 C12 1.366(4)
C11 H11 0.9500
C12 C13 1.398(4)
C12 H12 0.9500
C13 C14 1.377(3)
C13 H13 0.9500
C14 C15 1.415(4)
C14 H14 0.9500
C15 C16 1.411(3)

loop_
_geom_hbond_atom_site_label_D
_geom_hbond_atom_site_label_H
_geom_hbond_atom_site_label_A
_geom_hbond_site_symmetry_A
_geom_hbond_distance_DH
_geom_hbond_distance_HA
_geom_hbond_distance_DA
_geom_hbond_angle_DHA
C5 H5B Cg4 2_574 0.99 2.69 3.664(3) 167
C8 H8 Cg3 2_574 0.95 2.93 3.650(3) 134

loop_
_geom_torsion_atom_site_label_1
_geom_torsion_atom_site_label_2
_geom_torsion_atom_site_label_3
_geom_torsion_atom_site_label_4
_geom_torsion
C6 C1 O1 C16 0.3(2)
C2 C1 O1 C16 -179.7(2)
C6 C1 C2 C3 15.0(3)
O1 C1 C2 C3 -165.0(2)
C1 C2 C3 C4 -44.6(3)
C2 C3 C4 C5 63.3(3)
C3 C4 C5 C6 -45.0(3)
O1 C1 C6 C7 -0.5(3)
C2 C1 C6 C7 179.5(2)
O1 C1 C6 C5 -179.9(2)
C2 C1 C6 C5 0.0(4)
C4 C5 C6 C1 14.8(3)
C4 C5 C6 C7 -164.5(2)
C1 C6 C7 C16 0.4(2)
C5 C6 C7 C16 179.8(2)
C1 C6 C7 C8 -178.9(3)
C5 C6 C7 C8 0.5(4)
C16 C7 C8 C9 -0.9(3)
C6 C7 C8 C9 178.4(2)
C7 C8 C9 C10 1.4(3)
C8 C9 C10 C11 178.8(2)
C8 C9 C10 C15 -1.0(4)
C15 C10 C11 C12 -0.7(4)
C9 C10 C11 C12 179.5(2)
C10 C11 C12 C13 0.1(4)
C11 C12 C13 C14 0.6(4)
C12 C13 C14 C15 -0.6(4)
C13 C14 C15 C16 -179.5(2)
C13 C14 C15 C10 -0.1(4)
C11 C10 C15 C16 -179.8(2)
C9 C10 C15 C16 0.0(3)
C11 C10 C15 C14 0.7(3)
C9 C10 C15 C14 -179.5(2)
C1 O1 C16 C7 0.0(2)
C1 O1 C16 C15 179.4(2)
C8 C7 C16 O1 179.21(19)
C6 C7 C16 O1 -0.2(3)
C8 C7 C16 C15 -0.2(3)
C6 C7 C16 C15 -179.6(2)
C14 C15 C16 O1 0.8(4)
C10 C15 C16 O1 -178.7(2)
C14 C15 C16 C7 -179.9(2)
C10 C15 C16 C7 0.6(3)
